data_7031055
loop_
_publ_author_name
'Sindlinger, Christian P.'
'Stasch, Andreas'

_publ_section_title
;
 Syntheses, structures and flexible coordination of sterically demanding
 di- and &quot;tri&quot;-lithiated methandiides.
;
_journal_issue 38
_journal_name_full 'Dalton transactions (Cambridge, England : 2003)'
_journal_page_first 14334
_journal_page_last 14345
_journal_paper_doi 10.1039/c4dt01185f
_journal_volume 43
_journal_year 2014
_chemical_formula_sum 'C63.5 H83.5 Li2 N2 O3.25 P2'
_chemical_formula_weight 1002.64
_chemical_name_systematic
; 
 ? 
;
_space_group_IT_number 2
_symmetry_cell_setting triclinic
_symmetry_space_group_name_Hall '-P 1'
_symmetry_space_group_name_H-M 'P -1'
_atom_sites_solution_hydrogens geom
_atom_sites_solution_primary direct
_atom_sites_solution_secondary difmap
_audit_creation_method SHELXL-97
_cell_angle_alpha 105.93(3)
_cell_angle_beta 92.96(3)
_cell_angle_gamma 105.66(3)
_cell_formula_units_Z 4
_cell_length_a 13.234(3)
_cell_length_b 22.502(5)
_cell_length_c 22.674(5)
_cell_measurement_reflns_used 46139
_cell_measurement_temperature 100(2)
_cell_measurement_theta_max 26.97
_cell_measurement_theta_min 1.14
_cell_volume 6194(3)
_computing_cell_refinement 'XDS (Kabsch, 1993)'
_computing_data_collection 'BluIce (McPhillips, 2002)'
_computing_data_reduction 'XDS (Kabsch, 1993)'
_computing_molecular_graphics 'X-Seed (Barbour, 1999)'
_computing_publication_material 'CIFTAB (Sheldrick, 1997)'
_computing_structure_refinement 'SHELXL-97 (Sheldrick, 1997)'
_computing_structure_solution 'SHELXS-97 (Sheldrick, 1990)'
_diffrn_ambient_temperature 100(2)
_diffrn_measured_fraction_theta_full 0.940
_diffrn_measured_fraction_theta_max 0.895
_diffrn_measurement_device_type 'ADSC quantum 210r'
_diffrn_measurement_method '\f scan'
_diffrn_radiation_monochromator 'Silicon Double Crystal'
_diffrn_radiation_source 'Australian Synchrotron'
_diffrn_radiation_type synchrotron
_diffrn_radiation_wavelength 0.71071
_diffrn_reflns_av_R_equivalents 0.0339
_diffrn_reflns_av_sigmaI/netI 0.0286
_diffrn_reflns_limit_h_max 16
_diffrn_reflns_limit_h_min -16
_diffrn_reflns_limit_k_max 28
_diffrn_reflns_limit_k_min -28
_diffrn_reflns_limit_l_max 28
_diffrn_reflns_limit_l_min -28
_diffrn_reflns_number 92325
_diffrn_reflns_theta_full 25.00
_diffrn_reflns_theta_max 26.97
_diffrn_reflns_theta_min 1.14
_exptl_absorpt_coefficient_mu 0.113
_exptl_absorpt_correction_T_max 0.9977
_exptl_absorpt_correction_T_min 0.9955
_exptl_absorpt_correction_type multi-scan
_exptl_absorpt_process_details 'XDS (Kabsch, 1993)'
_exptl_crystal_colour yellow
_exptl_crystal_density_diffrn 1.075
_exptl_crystal_density_method 'not measured'
_exptl_crystal_description block
_exptl_crystal_F_000 2162
_exptl_crystal_size_max 0.04
_exptl_crystal_size_mid 0.03
_exptl_crystal_size_min 0.02
_platon_squeeze_details
;
;
_refine_diff_density_max 0.802
_refine_diff_density_min -0.498
_refine_diff_density_rms 0.061
_refine_ls_extinction_coef 0.0145(6)
_refine_ls_extinction_expression Fc^*^=kFc[1+0.001xFc^2^\l^3^/sin(2\q)]^-1/4^
_refine_ls_extinction_method SHELXL
_refine_ls_goodness_of_fit_ref 1.031
_refine_ls_hydrogen_treatment constr
_refine_ls_matrix_type full
_refine_ls_number_parameters 1278
_refine_ls_number_reflns 24125
_refine_ls_number_restraints 0
_refine_ls_restrained_S_all 1.031
_refine_ls_R_factor_all 0.0629
_refine_ls_R_factor_gt 0.0523
_refine_ls_shift/su_max 0.001
_refine_ls_shift/su_mean 0.000
_refine_ls_structure_factor_coef Fsqd
_refine_ls_weighting_details 'calc w=1/[\s^2^(Fo^2^)+(0.0803P)^2^+4.5821P] where P=(Fo^2^+2Fc^2^)/3'
_refine_ls_weighting_scheme calc
_refine_ls_wR_factor_gt 0.1423
_refine_ls_wR_factor_ref 0.1489
_reflns_number_gt 19973
_reflns_number_total 24125
_reflns_threshold_expression >2sigma(I)
_cod_data_source_file c4dt01185f2.cif
_cod_data_source_block compound5
_cod_depositor_comments 'Adding full bibliography for 7031052--7031060.cif.'
_cod_original_cell_volume 6194(2)
_cod_original_formula_sum 'C63.50 H83.50 Li2 N2 O3.25 P2'
_cod_database_code 7031055

loop_
_symmetry_equiv_pos_as_xyz
'x, y, z'
'-x, -y, -z'

loop_
_atom_site_label
_atom_site_type_symbol
_atom_site_fract_x
_atom_site_fract_y
_atom_site_fract_z
_atom_site_U_iso_or_equiv
_atom_site_adp_type
_atom_site_occupancy
_atom_site_symmetry_multiplicity
_atom_site_calc_flag
_atom_site_refinement_flags
P1 P 0.38341(3) 0.86799(2) 0.31073(2) 0.01488(11) Uani 1 1 d .
O1 O 0.62303(11) 0.93317(8) 0.16960(6) 0.0285(3) Uani 1 1 d .
N1 N 0.49523(12) 0.89019(8) 0.28496(7) 0.0173(3) Uani 1 1 d .
C1 C 0.27385(14) 0.83551(10) 0.25983(8) 0.0198(4) Uani 1 1 d .
Li1 Li 0.4949(3) 0.89407(18) 0.20165(15) 0.0250(7) Uani 1 1 d .
P2 P 0.26102(4) 0.82024(2) 0.18344(2) 0.01740(11) Uani 1 1 d .
O2 O 0.07544(12) 0.84296(7) 0.36447(7) 0.0297(3) Uani 1 1 d .
N2 N 0.35770(12) 0.85673(8) 0.15336(7) 0.0195(3) Uani 1 1 d .
C2 C 0.39496(14) 0.81399(9) 0.35732(8) 0.0176(4) Uani 1 1 d .
Li2 Li 0.1382(3) 0.80276(19) 0.29590(17) 0.0303(8) Uani 1 1 d .
P3 P 0.10634(3) 0.33796(2) 0.38993(2) 0.01283(10) Uani 1 1 d .
O3 O 0.03286(13) 0.72100(8) 0.26751(9) 0.0429(4) Uani 1 1 d .
N3 N 0.19477(11) 0.30552(7) 0.40639(7) 0.0147(3) Uani 1 1 d .
C3 C 0.47177(14) 0.83271(10) 0.40918(8) 0.0188(4) Uani 1 1 d .
H3 H 0.5186 0.8755 0.4226 0.023 Uiso 1 1 calc R
Li3 Li 0.2746(2) 0.28904(17) 0.33655(15) 0.0224(7) Uani 1 1 d .
P4 P 0.13830(3) 0.33318(2) 0.25921(2) 0.01522(11) Uani 1 1 d .
O4 O 0.39455(10) 0.25826(7) 0.34950(6) 0.0241(3) Uani 1 1 d .
N4 N 0.24742(11) 0.31410(8) 0.26313(7) 0.0174(3) Uani 1 1 d .
C4 C 0.48002(16) 0.78924(11) 0.44116(9) 0.0243(4) Uani 1 1 d .
H4 H 0.5316 0.8028 0.4766 0.029 Uiso 1 1 calc R
Li4 Li -0.0860(3) 0.3297(2) 0.28947(18) 0.0318(8) Uani 1 1 d .
O5 O -0.21390(11) 0.26480(8) 0.24570(7) 0.0332(4) Uani 1 1 d .
C5 C 0.41342(17) 0.72614(11) 0.42164(10) 0.0280(5) Uani 1 1 d .
H5 H 0.4190 0.6967 0.4438 0.034 Uiso 1 1 calc R
O6 O -0.14139(13) 0.40383(9) 0.31054(8) 0.0400(4) Uani 1 1 d .
C6 C 0.33867(18) 0.70648(11) 0.36951(10) 0.0284(4) Uani 1 1 d .
H6 H 0.2935 0.6632 0.3555 0.034 Uiso 1 1 calc R
C7 C 0.32989(16) 0.75027(10) 0.33775(9) 0.0236(4) Uani 1 1 d .
H7 H 0.2786 0.7364 0.3021 0.028 Uiso 1 1 calc R
C8 C 0.36310(13) 0.93801(9) 0.36869(8) 0.0171(4) Uani 1 1 d .
C9 C 0.34011(14) 0.98476(10) 0.34449(9) 0.0208(4) Uani 1 1 d .
H9 H 0.3358 0.9782 0.3011 0.025 Uiso 1 1 calc R
C10 C 0.32358(15) 1.04005(10) 0.38227(10) 0.0257(4) Uani 1 1 d .
H10 H 0.3086 1.0711 0.3648 0.031 Uiso 1 1 calc R
C11 C 0.32880(16) 1.05024(10) 0.44568(10) 0.0275(4) Uani 1 1 d .
H11 H 0.3186 1.0885 0.4718 0.033 Uiso 1 1 calc R
C12 C 0.34904(15) 1.00422(10) 0.47065(9) 0.0248(4) Uani 1 1 d .
H12 H 0.3512 1.0105 0.5139 0.030 Uiso 1 1 calc R
C13 C 0.36630(15) 0.94874(10) 0.43252(8) 0.0201(4) Uani 1 1 d .
H13 H 0.3805 0.9177 0.4502 0.024 Uiso 1 1 calc R
C14 C 0.23385(18) 0.73228(10) 0.14670(9) 0.0269(4) Uani 1 1 d .
C15 C 0.3171(2) 0.70745(12) 0.15554(10) 0.0364(5) Uani 1 1 d .
H15 H 0.3825 0.7357 0.1787 0.044 Uiso 1 1 calc R
C16 C 0.3057(3) 0.64210(14) 0.13102(13) 0.0532(8) Uani 1 1 d .
H16 H 0.3637 0.6259 0.1363 0.064 Uiso 1 1 calc R
C17 C 0.2095(3) 0.60036(14) 0.09870(13) 0.0617(10) Uani 1 1 d .
H17 H 0.2014 0.5555 0.0819 0.074 Uiso 1 1 calc R
C18 C 0.1255(3) 0.62407(14) 0.09106(14) 0.0594(8) Uani 1 1 d .
H18 H 0.0591 0.5953 0.0697 0.071 Uiso 1 1 calc R
C19 C 0.1373(2) 0.68941(12) 0.11427(12) 0.0438(6) Uani 1 1 d .
H19 H 0.0793 0.7054 0.1081 0.053 Uiso 1 1 calc R
C20 C 0.13725(15) 0.83283(10) 0.15617(9) 0.0222(4) Uani 1 1 d .
C21 C 0.07723(16) 0.86040(11) 0.19805(10) 0.0282(5) Uani 1 1 d .
H21 H 0.1012 0.8732 0.2411 0.034 Uiso 1 1 calc R
C22 C -0.01724(18) 0.86966(13) 0.17827(11) 0.0386(6) Uani 1 1 d .
H22 H -0.0575 0.8881 0.2076 0.046 Uiso 1 1 calc R
C23 C -0.05187(18) 0.85170(14) 0.11534(12) 0.0414(6) Uani 1 1 d .
H23 H -0.1168 0.8572 0.1014 0.050 Uiso 1 1 calc R
C24 C 0.00763(18) 0.82601(13) 0.07305(11) 0.0365(5) Uani 1 1 d .
H24 H -0.0158 0.8146 0.0300 0.044 Uiso 1 1 calc R
C25 C 0.10185(16) 0.81657(11) 0.09279(9) 0.0267(4) Uani 1 1 d .
H25 H 0.1424 0.7990 0.0632 0.032 Uiso 1 1 calc R
C26 C 0.59751(14) 0.90766(10) 0.31750(8) 0.0186(4) Uani 1 1 d .
C27 C 0.65390(14) 0.97365(10) 0.34772(8) 0.0197(4) Uani 1 1 d .
C28 C 0.75776(15) 0.98966(12) 0.37608(9) 0.0265(4) Uani 1 1 d .
H28 H 0.7951 1.0337 0.3966 0.032 Uiso 1 1 calc R
C29 C 0.80735(16) 0.94270(13) 0.37488(10) 0.0322(5) Uani 1 1 d .
H29 H 0.8774 0.9543 0.3954 0.039 Uiso 1 1 calc R
C30 C 0.75439(17) 0.87882(12) 0.34368(10) 0.0305(5) Uani 1 1 d .
H30 H 0.7896 0.8469 0.3421 0.037 Uiso 1 1 calc R
C31 C 0.65069(16) 0.86004(11) 0.31453(8) 0.0233(4) Uani 1 1 d .
C32 C 0.60634(14) 1.02762(10) 0.34582(9) 0.0205(4) Uani 1 1 d .
H32 H 0.5313 1.0069 0.3255 0.025 Uiso 1 1 calc R
C33 C 0.60447(16) 1.07199(11) 0.41020(9) 0.0260(4) Uani 1 1 d .
H33A H 0.5618 1.0466 0.4339 0.039 Uiso 1 1 calc R
H33B H 0.5734 1.1058 0.4061 0.039 Uiso 1 1 calc R
H33C H 0.6769 1.0920 0.4318 0.039 Uiso 1 1 calc R
C34 C 0.66402(16) 1.06769(11) 0.30659(10) 0.0281(4) Uani 1 1 d .
H34A H 0.7383 1.0882 0.3250 0.042 Uiso 1 1 calc R
H34B H 0.6303 1.1011 0.3050 0.042 Uiso 1 1 calc R
H34C H 0.6605 1.0395 0.2646 0.042 Uiso 1 1 calc R
C35 C 0.59731(17) 0.79013(11) 0.27609(9) 0.0257(4) Uani 1 1 d .
H35 H 0.5191 0.7831 0.2731 0.031 Uiso 1 1 calc R
C36 C 0.6214(2) 0.74020(12) 0.30436(11) 0.0348(5) Uani 1 1 d .
H36A H 0.6971 0.7441 0.3058 0.052 Uiso 1 1 calc R
H36B H 0.5801 0.6966 0.2790 0.052 Uiso 1 1 calc R
H36C H 0.6024 0.7479 0.3464 0.052 Uiso 1 1 calc R
C37 C 0.6258(2) 0.77769(12) 0.21004(10) 0.0365(5) Uani 1 1 d .
H37A H 0.6001 0.8051 0.1898 0.055 Uiso 1 1 calc R
H37B H 0.5926 0.7321 0.1867 0.055 Uiso 1 1 calc R
H37C H 0.7029 0.7879 0.2115 0.055 Uiso 1 1 calc R
C38 C 0.35561(15) 0.87832(10) 0.10094(9) 0.0208(4) Uani 1 1 d .
C39 C 0.33719(17) 0.93833(10) 0.10534(10) 0.0268(4) Uani 1 1 d .
C40 C 0.34936(19) 0.96301(12) 0.05517(11) 0.0349(5) Uani 1 1 d .
H40 H 0.3373 1.0034 0.0583 0.042 Uiso 1 1 calc R
C41 C 0.37849(19) 0.93014(13) 0.00121(11) 0.0390(6) Uani 1 1 d .
H41 H 0.3864 0.9477 -0.0325 0.047 Uiso 1 1 calc R
C42 C 0.39608(18) 0.87137(12) -0.00331(10) 0.0334(5) Uani 1 1 d .
H42 H 0.4160 0.8487 -0.0406 0.040 Uiso 1 1 calc R
C43 C 0.38537(16) 0.84452(11) 0.04552(9) 0.0256(4) Uani 1 1 d .
C44 C 0.31139(19) 0.97831(11) 0.16517(11) 0.0319(5) Uani 1 1 d .
H44 H 0.2970 0.9503 0.1930 0.038 Uiso 1 1 calc R
C45 C 0.2124(2) 0.99899(13) 0.15617(14) 0.0453(6) Uani 1 1 d .
H45A H 0.2256 1.0296 0.1319 0.068 Uiso 1 1 calc R
H45B H 0.1947 1.0197 0.1966 0.068 Uiso 1 1 calc R
H45C H 0.1532 0.9609 0.1341 0.068 Uiso 1 1 calc R
C46 C 0.4053(2) 1.03710(12) 0.19836(12) 0.0434(6) Uani 1 1 d .
H46A H 0.4252 1.0643 0.1711 0.065 Uiso 1 1 calc R
H46B H 0.4655 1.0226 0.2089 0.065 Uiso 1 1 calc R
H46C H 0.3857 1.0621 0.2363 0.065 Uiso 1 1 calc R
C47 C 0.41132(19) 0.78194(11) 0.03997(10) 0.0317(5) Uani 1 1 d .
H47 H 0.4003 0.7721 0.0800 0.038 Uiso 1 1 calc R
C48 C 0.3392(3) 0.72517(14) -0.01038(15) 0.0587(8) Uani 1 1 d .
H48A H 0.2656 0.7198 -0.0027 0.088 Uiso 1 1 calc R
H48B H 0.3580 0.6858 -0.0107 0.088 Uiso 1 1 calc R
H48C H 0.3472 0.7330 -0.0506 0.088 Uiso 1 1 calc R
C49 C 0.5276(2) 0.78840(15) 0.03197(13) 0.0492(7) Uani 1 1 d .
H49A H 0.5427 0.8003 -0.0058 0.074 Uiso 1 1 calc R
H49B H 0.5414 0.7471 0.0289 0.074 Uiso 1 1 calc R
H49C H 0.5732 0.8220 0.0677 0.074 Uiso 1 1 calc R
C50 C 0.73127(16) 0.93669(13) 0.18904(10) 0.0337(5) Uani 1 1 d .
H50A H 0.7446 0.8947 0.1706 0.040 Uiso 1 1 calc R
H50B H 0.7454 0.9481 0.2347 0.040 Uiso 1 1 calc R
C51 C 0.80067(18) 0.98891(14) 0.16608(11) 0.0385(6) Uani 1 1 d .
H51A H 0.8699 0.9815 0.1584 0.046 Uiso 1 1 calc R
H51B H 0.8125 1.0325 0.1956 0.046 Uiso 1 1 calc R
C52 C 0.73286(19) 0.98027(15) 0.10557(12) 0.0452(6) Uani 1 1 d .
H52A H 0.7522 1.0201 0.0927 0.054 Uiso 1 1 calc R
H52B H 0.7399 0.9436 0.0717 0.054 Uiso 1 1 calc R
C53 C 0.62353(18) 0.96672(13) 0.12328(11) 0.0371(6) Uani 1 1 d .
H53A H 0.6060 1.0076 0.1405 0.044 Uiso 1 1 calc R
H53B H 0.5709 0.9394 0.0867 0.044 Uiso 1 1 calc R
C54 C 0.08252(16) 0.91069(11) 0.38900(10) 0.0280(4) Uani 1 1 d .
H54A H 0.0265 0.9210 0.3666 0.034 Uiso 1 1 calc R
H54B H 0.1524 0.9382 0.3848 0.034 Uiso 1 1 calc R
C55 C 0.06802(18) 0.92203(12) 0.45713(11) 0.0346(5) Uani 1 1 d .
H55A H 0.1176 0.9636 0.4831 0.042 Uiso 1 1 calc R
H55B H -0.0054 0.9221 0.4634 0.042 Uiso 1 1 calc R
C56 C 0.09242(19) 0.86546(14) 0.47198(11) 0.0390(6) Uani 1 1 d .
H56A H 0.1695 0.8743 0.4831 0.047 Uiso 1 1 calc R
H56B H 0.0552 0.8550 0.5062 0.047 Uiso 1 1 calc R
C57 C 0.0514(2) 0.81219(13) 0.41230(11) 0.0402(6) Uani 1 1 d .
H57A H 0.0870 0.7782 0.4090 0.048 Uiso 1 1 calc R
H57B H -0.0259 0.7924 0.4093 0.048 Uiso 1 1 calc R
C58 C 0.0458(3) 0.65795(13) 0.25091(13) 0.0494(7) Uani 1 1 d .
H58A H 0.0612 0.6456 0.2883 0.059 Uiso 1 1 calc R
H58B H 0.1044 0.6561 0.2257 0.059 Uiso 1 1 calc R
C59 C -0.0579(3) 0.61376(16) 0.21401(17) 0.0746(11) Uani 1 1 d .
H59A H -0.0733 0.5703 0.2199 0.090 Uiso 1 1 calc R
H59B H -0.0577 0.6093 0.1694 0.090 Uiso 1 1 calc R
C60 C -0.1377(3) 0.6477(2) 0.24039(18) 0.0787(12) Uani 1 1 d .
H60A H -0.2023 0.6351 0.2103 0.094 Uiso 1 1 calc R
H60B H -0.1576 0.6387 0.2793 0.094 Uiso 1 1 calc R
C61 C -0.0762(2) 0.71630(17) 0.25167(19) 0.0679(10) Uani 1 1 d .
H61A H -0.0850 0.7296 0.2141 0.081 Uiso 1 1 calc R
H61B H -0.1006 0.7446 0.2860 0.081 Uiso 1 1 calc R
C62 C 0.06328(13) 0.32621(9) 0.31540(8) 0.0150(3) Uani 1 1 d .
C63 C 0.15579(14) 0.42510(9) 0.43175(8) 0.0166(4) Uani 1 1 d .
C64 C 0.08694(15) 0.46336(10) 0.43857(9) 0.0208(4) Uani 1 1 d .
H64 H 0.0129 0.4431 0.4270 0.025 Uiso 1 1 calc R
C65 C 0.12473(17) 0.53024(10) 0.46190(10) 0.0272(4) Uani 1 1 d .
H65 H 0.0766 0.5553 0.4664 0.033 Uiso 1 1 calc R
C66 C 0.23275(18) 0.56062(10) 0.47871(11) 0.0301(5) Uani 1 1 d .
H66 H 0.2590 0.6065 0.4937 0.036 Uiso 1 1 calc R
C67 C 0.30178(16) 0.52341(11) 0.47345(10) 0.0287(4) Uani 1 1 d .
H67 H 0.3756 0.5439 0.4855 0.034 Uiso 1 1 calc R
C68 C 0.26372(15) 0.45637(10) 0.45062(9) 0.0215(4) Uani 1 1 d .
H68 H 0.3119 0.4315 0.4478 0.026 Uiso 1 1 calc R
C69 C -0.00824(13) 0.31200(9) 0.42879(8) 0.0145(3) Uani 1 1 d .
C70 C -0.00280(15) 0.33431(9) 0.49312(9) 0.0200(4) Uani 1 1 d .
H70 H 0.0598 0.3653 0.5171 0.024 Uiso 1 1 calc R
C71 C -0.08820(16) 0.31148(10) 0.52235(9) 0.0237(4) Uani 1 1 d .
H71 H -0.0837 0.3273 0.5661 0.028 Uiso 1 1 calc R
C72 C -0.17995(15) 0.26576(10) 0.48827(10) 0.0252(4) Uani 1 1 d .
H72 H -0.2382 0.2504 0.5084 0.030 Uiso 1 1 calc R
C73 C -0.18575(14) 0.24278(10) 0.42446(10) 0.0240(4) Uani 1 1 d .
H73 H -0.2480 0.2112 0.4007 0.029 Uiso 1 1 calc R
C74 C -0.10044(14) 0.26598(10) 0.39510(9) 0.0202(4) Uani 1 1 d .
H74 H -0.1053 0.2501 0.3513 0.024 Uiso 1 1 calc R
C75 C 0.16879(14) 0.41280(10) 0.24563(9) 0.0206(4) Uani 1 1 d .
C76 C 0.14350(16) 0.46293(10) 0.28731(9) 0.0251(4) Uani 1 1 d .
H76 H 0.1110 0.4553 0.3220 0.030 Uiso 1 1 calc R
C77 C 0.16473(19) 0.52397(11) 0.27932(11) 0.0334(5) Uani 1 1 d .
H77 H 0.1479 0.5578 0.3087 0.040 Uiso 1 1 calc R
C78 C 0.2106(2) 0.53525(12) 0.22826(12) 0.0381(6) Uani 1 1 d .
H78 H 0.2240 0.5766 0.2221 0.046 Uiso 1 1 calc R
C79 C 0.23653(18) 0.48630(12) 0.18652(11) 0.0354(5) Uani 1 1 d .
H79 H 0.2686 0.4942 0.1518 0.042 Uiso 1 1 calc R
C80 C 0.21628(16) 0.42534(11) 0.19477(10) 0.0280(5) Uani 1 1 d .
H80 H 0.2348 0.3920 0.1657 0.034 Uiso 1 1 calc R
C81 C 0.04766(14) 0.28167(10) 0.18782(9) 0.0219(4) Uani 1 1 d .
C82 C 0.01749(15) 0.21522(11) 0.17841(9) 0.0279(5) Uani 1 1 d .
H82 H 0.0452 0.1985 0.2077 0.033 Uiso 1 1 calc R
C83 C -0.05296(17) 0.17264(14) 0.12657(11) 0.0395(6) Uani 1 1 d .
H83 H -0.0716 0.1273 0.1203 0.047 Uiso 1 1 calc R
C84 C -0.09565(18) 0.19690(16) 0.08424(11) 0.0464(7) Uani 1 1 d .
H84 H -0.1443 0.1682 0.0492 0.056 Uiso 1 1 calc R
C85 C -0.06722(19) 0.26262(16) 0.09321(11) 0.0456(7) Uani 1 1 d .
H85 H -0.0960 0.2792 0.0642 0.055 Uiso 1 1 calc R
C86 C 0.00339(17) 0.30483(13) 0.14459(10) 0.0337(5) Uani 1 1 d .
H86 H 0.0219 0.3501 0.1505 0.040 Uiso 1 1 calc R
C87 C 0.18303(13) 0.25801(9) 0.43710(8) 0.0156(3) Uani 1 1 d .
C88 C 0.22539(14) 0.27593(9) 0.50039(8) 0.0181(4) Uani 1 1 d .
C89 C 0.22527(15) 0.22820(10) 0.52878(9) 0.0230(4) Uani 1 1 d .
H89 H 0.2541 0.2406 0.5711 0.028 Uiso 1 1 calc R
C90 C 0.18370(15) 0.16292(10) 0.49629(10) 0.0243(4) Uani 1 1 d .
H90 H 0.1854 0.1309 0.5159 0.029 Uiso 1 1 calc R
C91 C 0.13989(15) 0.14522(10) 0.43521(10) 0.0232(4) Uani 1 1 d .
H91 H 0.1106 0.1006 0.4132 0.028 Uiso 1 1 calc R
C92 C 0.13736(14) 0.19116(9) 0.40478(9) 0.0183(4) Uani 1 1 d .
C93 C 0.27521(16) 0.34658(10) 0.53624(9) 0.0243(4) Uani 1 1 d .
H93 H 0.2370 0.3720 0.5187 0.029 Uiso 1 1 calc R
C94 C 0.2647(2) 0.36205(13) 0.60523(10) 0.0416(6) Uani 1 1 d .
H94A H 0.1903 0.3456 0.6104 0.062 Uiso 1 1 calc R
H94B H 0.2897 0.4090 0.6246 0.062 Uiso 1 1 calc R
H94C H 0.3075 0.3415 0.6248 0.062 Uiso 1 1 calc R
C95 C 0.39203(17) 0.36951(12) 0.52687(12) 0.0356(5) Uani 1 1 d .
H95A H 0.4326 0.3467 0.5450 0.053 Uiso 1 1 calc R
H95B H 0.4206 0.4162 0.5472 0.053 Uiso 1 1 calc R
H95C H 0.3973 0.3602 0.4825 0.053 Uiso 1 1 calc R
C96 C 0.08714(15) 0.16811(10) 0.33748(9) 0.0222(4) Uani 1 1 d .
H96 H 0.0840 0.2070 0.3251 0.027 Uiso 1 1 calc R
C97 C -0.02617(16) 0.12360(12) 0.32882(12) 0.0346(5) Uani 1 1 d .
H97A H -0.0246 0.0825 0.3353 0.052 Uiso 1 1 calc R
H97B H -0.0601 0.1154 0.2868 0.052 Uiso 1 1 calc R
H97C H -0.0663 0.1444 0.3588 0.052 Uiso 1 1 calc R
C98 C 0.15250(17) 0.13343(11) 0.29407(10) 0.0303(5) Uani 1 1 d .
H98A H 0.2244 0.1625 0.2986 0.045 Uiso 1 1 calc R
H98B H 0.1192 0.1212 0.2511 0.045 Uiso 1 1 calc R
H98C H 0.1556 0.0945 0.3047 0.045 Uiso 1 1 calc R
C99 C 0.33674(14) 0.33334(10) 0.23302(9) 0.0187(4) Uani 1 1 d .
C100 C 0.41905(15) 0.39144(10) 0.26266(9) 0.0240(4) Uani 1 1 d .
C101 C 0.51069(16) 0.40659(12) 0.23538(11) 0.0323(5) Uani 1 1 d .
H101 H 0.5658 0.4451 0.2558 0.039 Uiso 1 1 calc R
C102 C 0.52372(17) 0.36728(13) 0.17964(12) 0.0374(6) Uani 1 1 d .
H102 H 0.5866 0.3787 0.1616 0.045 Uiso 1 1 calc R
C103 C 0.44368(16) 0.31100(12) 0.15044(10) 0.0301(5) Uani 1 1 d .
H103 H 0.4520 0.2840 0.1118 0.036 Uiso 1 1 calc R
C104 C 0.35087(14) 0.29280(10) 0.17617(9) 0.0211(4) Uani 1 1 d .
C105 C 0.41250(15) 0.43695(10) 0.32459(9) 0.0255(4) Uani 1 1 d .
H105 H 0.3390 0.4221 0.3347 0.031 Uiso 1 1 calc R
C106 C 0.43334(18) 0.50707(11) 0.32365(11) 0.0349(5) Uani 1 1 d .
H10A H 0.5074 0.5244 0.3182 0.052 Uiso 1 1 calc R
H10B H 0.4192 0.5332 0.3628 0.052 Uiso 1 1 calc R
H10C H 0.3868 0.5084 0.2893 0.052 Uiso 1 1 calc R
C107 C 0.48939(16) 0.43396(12) 0.37633(10) 0.0311(5) Uani 1 1 d .
H10D H 0.4705 0.3899 0.3798 0.047 Uiso 1 1 calc R
H10E H 0.4846 0.4642 0.4157 0.047 Uiso 1 1 calc R
H10F H 0.5619 0.4458 0.3664 0.047 Uiso 1 1 calc R
C108 C 0.26845(15) 0.22863(10) 0.14250(9) 0.0234(4) Uani 1 1 d .
H108 H 0.2110 0.2216 0.1690 0.028 Uiso 1 1 calc R
C109 C 0.21825(18) 0.22938(13) 0.08050(10) 0.0346(5) Uani 1 1 d .
H10G H 0.1884 0.2657 0.0873 0.052 Uiso 1 1 calc R
H10H H 0.1618 0.1887 0.0617 0.052 Uiso 1 1 calc R
H10I H 0.2723 0.2341 0.0528 0.052 Uiso 1 1 calc R
C110 C 0.31421(19) 0.17182(12) 0.13198(11) 0.0353(5) Uani 1 1 d .
H11A H 0.3696 0.1769 0.1051 0.053 Uiso 1 1 calc R
H11B H 0.2578 0.1314 0.1122 0.053 Uiso 1 1 calc R
H11C H 0.3446 0.1706 0.1718 0.053 Uiso 1 1 calc R
C111 C 0.47223(18) 0.25233(14) 0.30785(10) 0.0361(6) Uani 1 1 d .
H11D H 0.4919 0.2904 0.2923 0.043 Uiso 1 1 calc R
H11E H 0.4439 0.2129 0.2720 0.043 Uiso 1 1 calc R
C112 C 0.56711(19) 0.24818(18) 0.34454(12) 0.0532(8) Uani 1 1 d .
H11F H 0.5816 0.2065 0.3262 0.064 Uiso 1 1 calc R
H11G H 0.6307 0.2839 0.3454 0.064 Uiso 1 1 calc R
C113 C 0.53857(17) 0.25338(15) 0.40808(11) 0.0405(6) Uani 1 1 d .
H11H H 0.5669 0.2984 0.4356 0.049 Uiso 1 1 calc R
H11I H 0.5659 0.2246 0.4263 0.049 Uiso 1 1 calc R
C114 C 0.41978(15) 0.23237(11) 0.39806(10) 0.0250(4) Uani 1 1 d .
H11J H 0.3911 0.1846 0.3850 0.030 Uiso 1 1 calc R
H11K H 0.3912 0.2505 0.4362 0.030 Uiso 1 1 calc R
C115 C -0.23628(18) 0.19612(12) 0.23384(11) 0.0361(5) Uani 1 1 d .
H11L H -0.2628 0.1833 0.2699 0.043 Uiso 1 1 calc R
H11M H -0.1714 0.1830 0.2259 0.043 Uiso 1 1 calc R
C116 C -0.3199(2) 0.16412(17) 0.17735(14) 0.0610(9) Uani 1 1 d .
H11N H -0.2873 0.1541 0.1389 0.073 Uiso 1 1 calc R
H11O H -0.3696 0.1238 0.1806 0.073 Uiso 1 1 calc R
C117 C -0.3736(2) 0.21349(19) 0.17883(13) 0.0674(11) Uani 1 1 d .
H11P H -0.4314 0.2093 0.2049 0.081 Uiso 1 1 calc R
H11Q H -0.4039 0.2095 0.1366 0.081 Uiso 1 1 calc R
C118 C -0.2884(2) 0.27758(16) 0.20627(13) 0.0490(7) Uani 1 1 d .
H11R H -0.2539 0.2929 0.1732 0.059 Uiso 1 1 calc R
H11S H -0.3188 0.3108 0.2304 0.059 Uiso 1 1 calc R
C119 C -0.20359(18) 0.41647(12) 0.35976(12) 0.0386(5) Uani 1 1 d .
H11T H -0.1866 0.3977 0.3923 0.046 Uiso 1 1 calc R
H11U H -0.2801 0.3975 0.3440 0.046 Uiso 1 1 calc R
C120 C -0.1755(2) 0.48945(13) 0.38534(13) 0.0432(6) Uani 1 1 d .
H12A H -0.2401 0.5034 0.3907 0.052 Uiso 1 1 calc R
H12B H -0.1297 0.5054 0.4257 0.052 Uiso 1 1 calc R
C121 C -0.1171(3) 0.51405(16) 0.33714(17) 0.0689(10) Uani 1 1 d .
H12C H -0.1470 0.5457 0.3254 0.083 Uiso 1 1 calc R
H12D H -0.0409 0.5350 0.3529 0.083 Uiso 1 1 calc R
C122 C -0.1328(2) 0.45437(15) 0.28267(15) 0.0533(7) Uani 1 1 d .
H12E H -0.1981 0.4461 0.2545 0.064 Uiso 1 1 calc R
H12F H -0.0717 0.4589 0.2591 0.064 Uiso 1 1 calc R

loop_
_atom_site_aniso_label
_atom_site_aniso_U_11
_atom_site_aniso_U_22
_atom_site_aniso_U_33
_atom_site_aniso_U_23
_atom_site_aniso_U_13
_atom_site_aniso_U_12
P1 0.0130(2) 0.0241(2) 0.0096(2) 0.00671(19) 0.00021(16) 0.00738(19)
O1 0.0203(7) 0.0477(9) 0.0228(7) 0.0187(7) 0.0048(6) 0.0098(7)
N1 0.0138(7) 0.0294(9) 0.0120(7) 0.0088(7) 0.0015(6) 0.0089(7)
C1 0.0160(8) 0.0309(11) 0.0123(8) 0.0078(8) -0.0004(7) 0.0057(8)
Li1 0.0212(16) 0.040(2) 0.0161(15) 0.0130(15) 0.0008(13) 0.0082(15)
P2 0.0172(2) 0.0241(3) 0.0115(2) 0.00740(19) -0.00144(18) 0.0055(2)
O2 0.0321(8) 0.0333(8) 0.0252(7) 0.0120(7) 0.0103(6) 0.0079(7)
N2 0.0198(8) 0.0287(9) 0.0123(7) 0.0106(7) 0.0000(6) 0.0067(7)
C2 0.0187(8) 0.0260(10) 0.0116(8) 0.0067(7) 0.0049(7) 0.0107(8)
Li2 0.0253(17) 0.035(2) 0.0267(18) 0.0081(16) 0.0056(15) 0.0036(16)
P3 0.00702(19) 0.0196(2) 0.0129(2) 0.00631(18) 0.00084(16) 0.00430(17)
O3 0.0305(9) 0.0337(9) 0.0522(11) 0.0029(8) 0.0011(8) 0.0006(7)
N3 0.0087(6) 0.0223(8) 0.0154(7) 0.0086(6) 0.0012(6) 0.0057(6)
C3 0.0173(8) 0.0273(10) 0.0146(8) 0.0084(8) 0.0026(7) 0.0088(8)
Li3 0.0153(14) 0.0372(19) 0.0212(15) 0.0141(15) 0.0044(13) 0.0124(14)
P4 0.0088(2) 0.0254(3) 0.0130(2) 0.00870(19) 0.00052(16) 0.00472(18)
O4 0.0167(6) 0.0412(9) 0.0241(7) 0.0165(7) 0.0074(6) 0.0168(6)
N4 0.0093(7) 0.0291(9) 0.0161(7) 0.0106(7) 0.0029(6) 0.0053(6)
C4 0.0231(9) 0.0390(12) 0.0178(9) 0.0145(9) 0.0035(8) 0.0147(9)
Li4 0.0165(16) 0.043(2) 0.037(2) 0.0135(18) -0.0027(15) 0.0092(16)
O5 0.0177(7) 0.0485(10) 0.0317(8) 0.0164(8) -0.0059(6) 0.0045(7)
C5 0.0328(11) 0.0355(12) 0.0289(11) 0.0209(10) 0.0115(9) 0.0188(10)
O6 0.0320(8) 0.0438(10) 0.0520(10) 0.0159(9) 0.0052(8) 0.0222(8)
C6 0.0334(11) 0.0252(11) 0.0282(11) 0.0105(9) 0.0053(9) 0.0086(9)
C7 0.0250(10) 0.0281(11) 0.0177(9) 0.0077(8) 0.0006(8) 0.0075(9)
C8 0.0104(8) 0.0256(10) 0.0166(8) 0.0074(8) 0.0011(7) 0.0064(7)
C9 0.0142(8) 0.0280(10) 0.0223(9) 0.0114(8) 0.0013(7) 0.0061(8)
C10 0.0175(9) 0.0254(10) 0.0365(11) 0.0120(9) 0.0010(8) 0.0079(8)
C11 0.0186(9) 0.0273(11) 0.0338(11) 0.0008(9) 0.0027(9) 0.0109(9)
C12 0.0202(9) 0.0325(11) 0.0200(9) 0.0031(9) 0.0039(8) 0.0097(9)
C13 0.0177(9) 0.0282(10) 0.0166(9) 0.0067(8) 0.0032(7) 0.0100(8)
C14 0.0402(12) 0.0273(11) 0.0150(9) 0.0109(8) 0.0057(9) 0.0080(10)
C15 0.0610(16) 0.0326(12) 0.0252(11) 0.0143(10) 0.0118(11) 0.0227(12)
C16 0.100(2) 0.0441(16) 0.0388(14) 0.0256(13) 0.0220(16) 0.0432(18)
C17 0.124(3) 0.0275(14) 0.0332(14) 0.0099(12) 0.0119(18) 0.0205(18)
C18 0.092(2) 0.0306(14) 0.0431(16) 0.0102(13) -0.0040(16) 0.0005(16)
C19 0.0586(16) 0.0289(13) 0.0359(13) 0.0097(11) -0.0042(12) 0.0021(12)
C20 0.0164(9) 0.0306(11) 0.0182(9) 0.0099(9) -0.0039(7) 0.0033(8)
C21 0.0234(10) 0.0427(13) 0.0207(10) 0.0131(10) -0.0008(8) 0.0106(10)
C22 0.0278(11) 0.0585(16) 0.0362(12) 0.0172(12) 0.0049(10) 0.0205(12)
C23 0.0226(11) 0.0661(18) 0.0399(13) 0.0218(13) -0.0065(10) 0.0165(12)
C24 0.0274(11) 0.0555(16) 0.0262(11) 0.0167(11) -0.0092(9) 0.0093(11)
C25 0.0214(9) 0.0374(12) 0.0194(9) 0.0109(9) -0.0044(8) 0.0042(9)
C26 0.0153(8) 0.0357(11) 0.0109(8) 0.0121(8) 0.0043(7) 0.0118(8)
C27 0.0139(8) 0.0363(11) 0.0130(8) 0.0110(8) 0.0036(7) 0.0099(8)
C28 0.0164(9) 0.0445(13) 0.0182(9) 0.0093(9) 0.0011(8) 0.0088(9)
C29 0.0161(9) 0.0599(16) 0.0252(10) 0.0132(11) 0.0002(8) 0.0186(10)
C30 0.0257(10) 0.0514(14) 0.0248(10) 0.0142(10) 0.0041(9) 0.0251(11)
C31 0.0238(10) 0.0411(12) 0.0147(8) 0.0135(9) 0.0075(8) 0.0190(9)
C32 0.0137(8) 0.0294(10) 0.0170(9) 0.0072(8) -0.0004(7) 0.0042(8)
C33 0.0222(10) 0.0337(11) 0.0217(10) 0.0071(9) 0.0030(8) 0.0088(9)
C34 0.0217(10) 0.0371(12) 0.0270(10) 0.0146(10) 0.0034(8) 0.0059(9)
C35 0.0300(10) 0.0354(12) 0.0195(9) 0.0100(9) 0.0065(8) 0.0199(10)
C36 0.0425(13) 0.0461(14) 0.0300(11) 0.0182(11) 0.0095(10) 0.0286(12)
C37 0.0498(14) 0.0448(14) 0.0232(11) 0.0116(10) 0.0124(10) 0.0245(12)
C38 0.0184(9) 0.0288(11) 0.0159(9) 0.0115(8) -0.0020(7) 0.0038(8)
C39 0.0263(10) 0.0284(11) 0.0260(10) 0.0125(9) -0.0029(9) 0.0050(9)
C40 0.0368(12) 0.0365(13) 0.0373(12) 0.0247(11) -0.0009(10) 0.0079(10)
C41 0.0401(13) 0.0531(16) 0.0279(11) 0.0292(12) -0.0010(10) 0.0041(12)
C42 0.0353(12) 0.0472(14) 0.0158(9) 0.0145(10) 0.0010(9) 0.0046(11)
C43 0.0256(10) 0.0343(12) 0.0158(9) 0.0112(9) -0.0002(8) 0.0040(9)
C44 0.0374(12) 0.0250(11) 0.0343(12) 0.0114(10) 0.0030(10) 0.0087(10)
C45 0.0471(15) 0.0357(14) 0.0591(17) 0.0177(13) 0.0066(13) 0.0185(12)
C46 0.0510(15) 0.0316(13) 0.0413(14) 0.0088(11) 0.0015(12) 0.0052(12)
C47 0.0408(12) 0.0400(13) 0.0180(9) 0.0099(9) 0.0104(9) 0.0159(11)
C48 0.0625(19) 0.0405(16) 0.0606(19) 0.0049(15) -0.0102(16) 0.0087(15)
C49 0.0486(16) 0.0560(17) 0.0459(15) 0.0085(14) 0.0129(13) 0.0258(14)
C50 0.0211(10) 0.0609(16) 0.0289(11) 0.0230(11) 0.0098(9) 0.0173(11)
C51 0.0230(10) 0.0603(17) 0.0334(12) 0.0199(12) 0.0063(9) 0.0080(11)
C52 0.0336(13) 0.0674(18) 0.0363(13) 0.0286(14) 0.0065(11) 0.0042(13)
C53 0.0306(11) 0.0557(16) 0.0290(11) 0.0256(12) 0.0014(9) 0.0069(11)
C54 0.0197(9) 0.0374(12) 0.0322(11) 0.0136(10) 0.0070(9) 0.0131(9)
C55 0.0278(11) 0.0449(14) 0.0307(11) 0.0081(11) 0.0106(9) 0.0121(10)
C56 0.0297(11) 0.0671(18) 0.0269(11) 0.0196(12) 0.0066(9) 0.0193(12)
C57 0.0497(15) 0.0466(15) 0.0362(13) 0.0247(12) 0.0202(11) 0.0186(12)
C58 0.0689(19) 0.0336(14) 0.0417(14) 0.0126(12) 0.0036(14) 0.0079(14)
C59 0.093(3) 0.0443(18) 0.058(2) 0.0034(16) 0.006(2) -0.0129(19)
C60 0.057(2) 0.088(3) 0.062(2) 0.018(2) -0.0005(17) -0.019(2)
C61 0.0278(13) 0.064(2) 0.093(3) 0.015(2) -0.0097(15) -0.0037(14)
C62 0.0078(7) 0.0217(9) 0.0147(8) 0.0061(7) -0.0002(6) 0.0029(7)
C63 0.0142(8) 0.0234(9) 0.0128(8) 0.0063(7) 0.0014(7) 0.0058(8)
C64 0.0170(8) 0.0245(10) 0.0236(9) 0.0092(8) 0.0042(8) 0.0080(8)
C65 0.0293(11) 0.0243(10) 0.0310(11) 0.0073(9) 0.0075(9) 0.0131(9)
C66 0.0324(11) 0.0204(10) 0.0340(11) 0.0054(9) 0.0062(10) 0.0045(9)
C67 0.0190(9) 0.0278(11) 0.0331(11) 0.0071(10) 0.0007(9) -0.0007(9)
C68 0.0161(9) 0.0259(10) 0.0224(9) 0.0072(8) 0.0015(8) 0.0063(8)
C69 0.0097(7) 0.0206(9) 0.0171(8) 0.0090(7) 0.0026(7) 0.0074(7)
C70 0.0198(9) 0.0229(10) 0.0183(9) 0.0070(8) 0.0024(7) 0.0072(8)
C71 0.0283(10) 0.0301(11) 0.0196(9) 0.0119(8) 0.0115(8) 0.0136(9)
C72 0.0181(9) 0.0339(11) 0.0328(11) 0.0187(10) 0.0135(8) 0.0120(9)
C73 0.0100(8) 0.0331(11) 0.0295(10) 0.0141(9) 0.0018(8) 0.0027(8)
C74 0.0117(8) 0.0327(11) 0.0205(9) 0.0130(8) 0.0028(7) 0.0085(8)
C75 0.0139(8) 0.0315(11) 0.0200(9) 0.0143(8) 0.0008(7) 0.0061(8)
C76 0.0253(10) 0.0293(11) 0.0239(10) 0.0150(9) 0.0038(8) 0.0063(9)
C77 0.0381(12) 0.0315(12) 0.0357(12) 0.0169(10) 0.0073(10) 0.0111(10)
C78 0.0420(13) 0.0364(13) 0.0451(14) 0.0281(12) 0.0076(11) 0.0098(11)
C79 0.0342(12) 0.0473(14) 0.0366(12) 0.0311(12) 0.0110(10) 0.0114(11)
C80 0.0227(10) 0.0435(13) 0.0269(10) 0.0215(10) 0.0066(8) 0.0127(9)
C81 0.0109(8) 0.0385(12) 0.0154(9) 0.0074(9) 0.0025(7) 0.0064(8)
C82 0.0141(9) 0.0428(13) 0.0195(9) 0.0043(9) 0.0016(8) 0.0017(9)
C83 0.0197(10) 0.0511(15) 0.0281(11) -0.0061(11) 0.0031(9) -0.0026(11)
C84 0.0183(10) 0.083(2) 0.0185(10) -0.0018(13) -0.0039(9) 0.0023(12)
C85 0.0291(12) 0.083(2) 0.0215(11) 0.0114(13) -0.0092(10) 0.0171(14)
C86 0.0211(10) 0.0565(15) 0.0245(10) 0.0129(11) -0.0044(8) 0.0138(10)
C87 0.0080(7) 0.0245(9) 0.0186(8) 0.0097(8) 0.0041(7) 0.0081(7)
C88 0.0133(8) 0.0281(10) 0.0174(9) 0.0082(8) 0.0034(7) 0.0120(8)
C89 0.0203(9) 0.0385(12) 0.0199(9) 0.0154(9) 0.0067(8) 0.0168(9)
C90 0.0205(9) 0.0320(11) 0.0323(11) 0.0210(9) 0.0114(8) 0.0139(9)
C91 0.0172(9) 0.0231(10) 0.0327(11) 0.0113(9) 0.0077(8) 0.0078(8)
C92 0.0109(8) 0.0257(10) 0.0210(9) 0.0086(8) 0.0041(7) 0.0076(7)
C93 0.0279(10) 0.0300(11) 0.0180(9) 0.0061(8) -0.0033(8) 0.0158(9)
C94 0.0722(18) 0.0417(14) 0.0173(10) 0.0052(10) -0.0033(11) 0.0326(14)
C95 0.0226(10) 0.0333(12) 0.0438(13) 0.0048(11) -0.0127(10) 0.0070(10)
C96 0.0167(9) 0.0243(10) 0.0235(10) 0.0040(8) -0.0019(8) 0.0066(8)
C97 0.0174(10) 0.0353(13) 0.0437(13) 0.0062(11) -0.0048(9) 0.0032(9)
C98 0.0271(11) 0.0346(12) 0.0244(10) 0.0000(9) -0.0004(9) 0.0111(10)
C99 0.0100(8) 0.0315(11) 0.0196(9) 0.0148(8) 0.0037(7) 0.0065(8)
C100 0.0117(8) 0.0339(11) 0.0267(10) 0.0132(9) 0.0016(8) 0.0034(8)
C101 0.0152(9) 0.0386(13) 0.0387(12) 0.0134(11) 0.0063(9) -0.0014(9)
C102 0.0210(10) 0.0493(15) 0.0451(14) 0.0210(12) 0.0181(10) 0.0061(10)
C103 0.0232(10) 0.0440(13) 0.0275(11) 0.0147(10) 0.0142(9) 0.0111(10)
C104 0.0140(8) 0.0319(11) 0.0209(9) 0.0131(9) 0.0032(7) 0.0070(8)
C105 0.0124(8) 0.0323(11) 0.0254(10) 0.0063(9) -0.0019(8) -0.0003(8)
C106 0.0260(11) 0.0348(13) 0.0365(12) 0.0090(11) -0.0058(10) 0.0009(10)
C107 0.0183(9) 0.0396(13) 0.0322(11) 0.0120(10) -0.0020(9) 0.0030(9)
C108 0.0174(9) 0.0347(11) 0.0186(9) 0.0092(9) 0.0042(8) 0.0070(8)
C109 0.0277(11) 0.0553(15) 0.0225(10) 0.0117(11) 0.0010(9) 0.0154(11)
C110 0.0330(12) 0.0363(13) 0.0372(12) 0.0111(11) 0.0019(10) 0.0117(10)
C111 0.0291(11) 0.0745(18) 0.0232(10) 0.0227(11) 0.0140(9) 0.0352(12)
C112 0.0224(11) 0.121(3) 0.0443(14) 0.0522(17) 0.0172(11) 0.0355(15)
C113 0.0228(11) 0.0780(19) 0.0345(12) 0.0312(13) 0.0079(9) 0.0219(12)
C114 0.0191(9) 0.0378(12) 0.0282(10) 0.0204(10) 0.0073(8) 0.0134(9)
C115 0.0286(11) 0.0435(14) 0.0297(11) 0.0123(11) 0.0038(10) -0.0013(10)
C116 0.0440(16) 0.073(2) 0.0438(16) 0.0154(16) -0.0071(13) -0.0143(16)
C117 0.0330(14) 0.109(3) 0.0351(14) -0.0197(17) -0.0102(12) 0.0245(17)
C118 0.0290(12) 0.084(2) 0.0409(14) 0.0248(15) -0.0057(11) 0.0234(14)
C119 0.0255(11) 0.0410(14) 0.0519(15) 0.0131(12) 0.0061(11) 0.0147(10)
C120 0.0393(13) 0.0402(14) 0.0538(16) 0.0148(13) 0.0050(12) 0.0173(12)
C121 0.089(3) 0.0492(18) 0.080(2) 0.0262(18) 0.037(2) 0.0275(18)
C122 0.0490(16) 0.067(2) 0.0612(18) 0.0300(16) 0.0120(14) 0.0333(15)

loop_
_atom_type_symbol
_atom_type_description
_atom_type_scat_dispersion_real
_atom_type_scat_dispersion_imag
_atom_type_scat_source
C C 0.0033 0.0016 'International Tables Vol C Tables 4.2.6.8 and 6.1.1.4'
H H 0.0000 0.0000 'International Tables Vol C Tables 4.2.6.8 and 6.1.1.4'
Li Li -0.0003 0.0001 'International Tables Vol C Tables 4.2.6.8 and 6.1.1.4'
N N 0.0061 0.0033 'International Tables Vol C Tables 4.2.6.8 and 6.1.1.4'
O O 0.0106 0.0060 'International Tables Vol C Tables 4.2.6.8 and 6.1.1.4'
P P 0.1023 0.0942 'International Tables Vol C Tables 4.2.6.8 and 6.1.1.4'

loop_
_geom_angle_atom_site_label_1
_geom_angle_atom_site_label_2
_geom_angle_atom_site_label_3
_geom_angle
N1 P1 C1 117.96(9)
N1 P1 C2 108.49(8)
C1 P1 C2 110.68(10)
N1 P1 C8 109.64(9)
C1 P1 C8 106.48(9)
C2 P1 C8 102.46(8)
N1 P1 Li1 33.07(8)
C1 P1 Li1 85.49(9)
C2 P1 Li1 130.94(9)
C8 P1 Li1 117.23(9)
C50 O1 C53 108.74(15)
C50 O1 Li1 127.30(15)
C53 O1 Li1 123.90(16)
C26 N1 P1 127.04(12)
C26 N1 Li1 113.58(15)
P1 N1 Li1 119.39(13)
P2 C1 P1 128.89(12)
P2 C1 Li2 115.86(15)
P1 C1 Li2 115.01(14)
N1 Li1 N2 113.42(18)
N1 Li1 O1 122.93(18)
N2 Li1 O1 123.65(17)
N1 Li1 C38 140.09(17)
N2 Li1 C38 28.71(8)
O1 Li1 C38 96.05(13)
N1 Li1 P2 85.72(13)
N2 Li1 P2 27.84(7)
O1 Li1 P2 151.26(15)
C38 Li1 P2 56.20(8)
N1 Li1 P1 27.54(7)
N2 Li1 P1 86.23(12)
O1 Li1 P1 149.78(16)
C38 Li1 P1 112.59(12)
P2 Li1 P1 58.91(7)
N2 P2 C1 118.33(10)
N2 P2 C20 109.68(8)
C1 P2 C20 109.84(10)
N2 P2 C14 107.43(10)
C1 P2 C14 109.02(10)
C20 P2 C14 101.13(10)
N2 P2 Li1 33.65(8)
C1 P2 Li1 86.14(10)
C20 P2 Li1 135.29(9)
C14 P2 Li1 112.90(11)
C57 O2 C54 108.92(16)
C57 O2 Li2 119.00(18)
C54 O2 Li2 128.02(17)
C38 N2 P2 129.74(13)
C38 N2 Li1 110.33(16)
P2 N2 Li1 118.51(13)
C7 C2 C3 118.12(17)
C7 C2 P1 118.78(14)
C3 C2 P1 122.93(15)
O3 Li2 O2 98.66(18)
O3 Li2 C1 128.9(2)
O2 Li2 C1 132.5(2)
N3 P3 C62 119.39(9)
N3 P3 C69 108.13(8)
C62 P3 C69 108.59(8)
N3 P3 C63 107.26(9)
C62 P3 C63 110.47(9)
C69 P3 C63 101.52(9)
N3 P3 Li3 39.29(8)
C62 P3 Li3 82.77(9)
C69 P3 Li3 138.82(9)
C63 P3 Li3 111.43(9)
C58 O3 C61 109.5(2)
C58 O3 Li2 129.0(2)
C61 O3 Li2 121.0(2)
C87 N3 P3 127.23(12)
C87 N3 Li3 111.87(15)
P3 N3 Li3 109.19(12)
C4 C3 C2 120.67(18)
C4 C3 H3 119.7
C2 C3 H3 119.7
O4 Li3 N4 121.75(17)
O4 Li3 N3 116.16(16)
N4 Li3 N3 121.50(17)
O4 Li3 P3 147.41(15)
N4 Li3 P3 90.00(12)
N3 Li3 P3 31.53(7)
O4 Li3 P4 151.42(15)
N4 Li3 P4 29.82(7)
N3 Li3 P4 92.35(12)
P3 Li3 P4 60.91(6)
N4 P4 C62 117.39(8)
N4 P4 C75 108.06(9)
C62 P4 C75 114.15(9)
N4 P4 C81 111.59(9)
C62 P4 C81 103.47(9)
C75 P4 C81 100.88(9)
N4 P4 Li3 36.68(8)
C62 P4 Li3 80.73(8)
C75 P4 Li3 127.00(9)
C81 P4 Li3 125.83(10)
N4 P4 Li4 153.98(9)
C62 P4 Li4 39.10(9)
C75 P4 Li4 95.20(10)
C81 P4 Li4 73.98(10)
Li3 P4 Li4 118.74(9)
C111 O4 C114 106.74(14)
C111 O4 Li3 124.79(15)
C114 O4 Li3 128.30(14)
C99 N4 P4 126.97(12)
C99 N4 Li3 115.95(14)
P4 N4 Li3 113.50(12)
C5 C4 C3 120.50(18)
C5 C4 H4 119.7
C3 C4 H4 119.7
O5 Li4 O6 98.39(17)
O5 Li4 C62 133.2(2)
O6 Li4 C62 128.2(2)
O5 Li4 P4 125.49(18)
O6 Li4 P4 125.66(18)
C62 Li4 P4 30.75(7)
C118 O5 C115 109.4(2)
C118 O5 Li4 122.3(2)
C115 O5 Li4 126.37(17)
C6 C5 C4 119.46(18)
C6 C5 H5 120.3
C4 C5 H5 120.3
C122 O6 C119 106.00(19)
C122 O6 Li4 130.3(2)
C119 O6 Li4 123.74(19)
C5 C6 C7 120.0(2)
C5 C6 H6 120.0
C7 C6 H6 120.0
C2 C7 C6 121.24(18)
C2 C7 H7 119.4
C6 C7 H7 119.4
C13 C8 C9 117.40(18)
C13 C8 P1 127.62(15)
C9 C8 P1 114.97(14)
C10 C9 C8 121.59(18)
C10 C9 H9 119.2
C8 C9 H9 119.2
C9 C10 C11 120.06(19)
C9 C10 H10 120.0
C11 C10 H10 120.0
C12 C11 C10 119.56(19)
C12 C11 H11 120.2
C10 C11 H11 120.2
C11 C12 C13 120.24(18)
C11 C12 H12 119.9
C13 C12 H12 119.9
C12 C13 C8 121.12(18)
C12 C13 H13 119.4
C8 C13 H13 119.4
C15 C14 C19 118.5(2)
C15 C14 P2 115.52(18)
C19 C14 P2 125.94(19)
C16 C15 C14 120.8(3)
C16 C15 H15 119.6
C14 C15 H15 119.6
C15 C16 C17 119.9(3)
C15 C16 H16 120.1
C17 C16 H16 120.1
C18 C17 C16 119.9(3)
C18 C17 H17 120.1
C16 C17 H17 120.1
C17 C18 C19 120.4(3)
C17 C18 H18 119.8
C19 C18 H18 119.8
C18 C19 C14 120.6(3)
C18 C19 H19 119.7
C14 C19 H19 119.7
C21 C20 C25 117.95(18)
C21 C20 P2 120.78(14)
C25 C20 P2 121.26(16)
C20 C21 C22 121.6(2)
C20 C21 H21 119.2
C22 C21 H21 119.2
C23 C22 C21 119.3(2)
C23 C22 H22 120.3
C21 C22 H22 120.3
C24 C23 C22 120.1(2)
C24 C23 H23 119.9
C22 C23 H23 119.9
C23 C24 C25 120.6(2)
C23 C24 H24 119.7
C25 C24 H24 119.7
C24 C25 C20 120.4(2)
C24 C25 H25 119.8
C20 C25 H25 119.8
N1 C26 C31 120.00(18)
N1 C26 C27 120.87(16)
C31 C26 C27 118.74(17)
C28 C27 C26 119.43(18)
C28 C27 C32 119.07(19)
C26 C27 C32 121.36(16)
C29 C28 C27 121.3(2)
C29 C28 H28 119.3
C27 C28 H28 119.3
C30 C29 C28 119.54(19)
C30 C29 H29 120.2
C28 C29 H29 120.2
C29 C30 C31 121.6(2)
C29 C30 H30 119.2
C31 C30 H30 119.2
C30 C31 C26 119.3(2)
C30 C31 C35 120.46(18)
C26 C31 C35 120.12(17)
C27 C32 C34 111.13(16)
C27 C32 C33 113.16(15)
C34 C32 C33 109.85(17)
C27 C32 H32 107.5
C34 C32 H32 107.5
C33 C32 H32 107.5
C32 C33 H33A 109.5
C32 C33 H33B 109.5
H33A C33 H33B 109.5
C32 C33 H33C 109.5
H33A C33 H33C 109.5
H33B C33 H33C 109.5
C32 C34 H34A 109.5
C32 C34 H34B 109.5
H34A C34 H34B 109.5
C32 C34 H34C 109.5
H34A C34 H34C 109.5
H34B C34 H34C 109.5
C31 C35 C36 114.08(18)
C31 C35 C37 110.96(18)
C36 C35 C37 109.62(17)
C31 C35 H35 107.3
C36 C35 H35 107.3
C37 C35 H35 107.3
C35 C36 H36A 109.5
C35 C36 H36B 109.5
H36A C36 H36B 109.5
C35 C36 H36C 109.5
H36A C36 H36C 109.5
H36B C36 H36C 109.5
C35 C37 H37A 109.5
C35 C37 H37B 109.5
H37A C37 H37B 109.5
C35 C37 H37C 109.5
H37A C37 H37C 109.5
H37B C37 H37C 109.5
N2 C38 C39 120.21(18)
N2 C38 C43 120.15(18)
C39 C38 C43 119.13(17)
N2 C38 Li1 40.96(11)
C39 C38 Li1 108.48(16)
C43 C38 Li1 111.18(15)
C40 C39 C38 119.3(2)
C40 C39 C44 119.5(2)
C38 C39 C44 121.05(18)
C41 C40 C39 121.6(2)
C41 C40 H40 119.2
C39 C40 H40 119.2
C40 C41 C42 119.2(2)
C40 C41 H41 120.4
C42 C41 H41 120.4
C41 C42 C43 121.6(2)
C41 C42 H42 119.2
C43 C42 H42 119.2
C42 C43 C38 119.1(2)
C42 C43 C47 119.9(2)
C38 C43 C47 120.88(17)
C39 C44 C45 113.2(2)
C39 C44 C46 111.6(2)
C45 C44 C46 110.4(2)
C39 C44 H44 107.1
C45 C44 H44 107.1
C46 C44 H44 107.1
C44 C45 H45A 109.5
C44 C45 H45B 109.5
H45A C45 H45B 109.5
C44 C45 H45C 109.5
H45A C45 H45C 109.5
H45B C45 H45C 109.5
C44 C46 H46A 109.5
C44 C46 H46B 109.5
H46A C46 H46B 109.5
C44 C46 H46C 109.5
H46A C46 H46C 109.5
H46B C46 H46C 109.5
C48 C47 C43 113.2(2)
C48 C47 C49 110.7(2)
C43 C47 C49 112.0(2)
C48 C47 H47 106.8
C43 C47 H47 106.8
C49 C47 H47 106.8
C47 C48 H48A 109.5
C47 C48 H48B 109.5
H48A C48 H48B 109.5
C47 C48 H48C 109.5
H48A C48 H48C 109.5
H48B C48 H48C 109.5
C47 C49 H49A 109.5
C47 C49 H49B 109.5
H49A C49 H49B 109.5
C47 C49 H49C 109.5
H49A C49 H49C 109.5
H49B C49 H49C 109.5
O1 C50 C51 105.61(18)
O1 C50 H50A 110.6
C51 C50 H50A 110.6
O1 C50 H50B 110.6
C51 C50 H50B 110.6
H50A C50 H50B 108.7
C50 C51 C52 101.14(19)
C50 C51 H51A 111.5
C52 C51 H51A 111.5
C50 C51 H51B 111.5
C52 C51 H51B 111.5
H51A C51 H51B 109.4
C53 C52 C51 102.06(19)
C53 C52 H52A 111.4
C51 C52 H52A 111.4
C53 C52 H52B 111.4
C51 C52 H52B 111.4
H52A C52 H52B 109.2
O1 C53 C52 106.48(18)
O1 C53 H53A 110.4
C52 C53 H53A 110.4
O1 C53 H53B 110.4
C52 C53 H53B 110.4
H53A C53 H53B 108.6
O2 C54 C55 106.19(17)
O2 C54 H54A 110.5
C55 C54 H54A 110.5
O2 C54 H54B 110.5
C55 C54 H54B 110.5
H54A C54 H54B 108.7
C56 C55 C54 103.51(18)
C56 C55 H55A 111.1
C54 C55 H55A 111.1
C56 C55 H55B 111.1
C54 C55 H55B 111.1
H55A C55 H55B 109.0
C57 C56 C55 102.31(19)
C57 C56 H56A 111.3
C55 C56 H56A 111.3
C57 C56 H56B 111.3
C55 C56 H56B 111.3
H56A C56 H56B 109.2
O2 C57 C56 105.0(2)
O2 C57 H57A 110.7
C56 C57 H57A 110.7
O2 C57 H57B 110.7
C56 C57 H57B 110.7
H57A C57 H57B 108.8
O3 C58 C59 105.3(3)
O3 C58 H58A 110.7
C59 C58 H58A 110.7
O3 C58 H58B 110.7
C59 C58 H58B 110.7
H58A C58 H58B 108.8
C58 C59 C60 103.3(3)
C58 C59 H59A 111.1
C60 C59 H59A 111.1
C58 C59 H59B 111.1
C60 C59 H59B 111.1
H59A C59 H59B 109.1
C61 C60 C59 100.9(3)
C61 C60 H60A 111.6
C59 C60 H60A 111.6
C61 C60 H60B 111.6
C59 C60 H60B 111.6
H60A C60 H60B 109.4
O3 C61 C60 106.7(3)
O3 C61 H61A 110.4
C60 C61 H61A 110.4
O3 C61 H61B 110.4
C60 C61 H61B 110.4
H61A C61 H61B 108.6
P4 C62 P3 126.51(10)
P4 C62 Li4 110.14(14)
P3 C62 Li4 120.82(15)
C68 C63 C64 117.78(17)
C68 C63 P3 121.47(14)
C64 C63 P3 120.28(14)
C65 C64 C63 121.25(18)
C65 C64 H64 119.4
C63 C64 H64 119.4
C64 C65 C66 120.13(19)
C64 C65 H65 119.9
C66 C65 H65 119.9
C67 C66 C65 119.35(19)
C67 C66 H66 120.3
C65 C66 H66 120.3
C66 C67 C68 120.46(19)
C66 C67 H67 119.8
C68 C67 H67 119.8
C67 C68 C63 120.99(18)
C67 C68 H68 119.5
C63 C68 H68 119.5
C74 C69 C70 118.34(16)
C74 C69 P3 120.41(14)
C70 C69 P3 121.10(14)
C71 C70 C69 120.57(18)
C71 C70 H70 119.7
C69 C70 H70 119.7
C72 C71 C70 120.61(18)
C72 C71 H71 119.7
C70 C71 H71 119.7
C71 C72 C73 119.29(18)
C71 C72 H72 120.4
C73 C72 H72 120.4
C72 C73 C74 120.11(19)
C72 C73 H73 119.9
C74 C73 H73 119.9
C69 C74 C73 121.07(18)
C69 C74 H74 119.5
C73 C74 H74 119.5
C76 C75 C80 118.03(19)
C76 C75 P4 118.99(14)
C80 C75 P4 122.98(16)
C75 C76 C77 121.40(19)
C75 C76 H76 119.3
C77 C76 H76 119.3
C78 C77 C76 119.7(2)
C78 C77 H77 120.1
C76 C77 H77 120.1
C79 C78 C77 119.8(2)
C79 C78 H78 120.1
C77 C78 H78 120.1
C78 C79 C80 120.5(2)
C78 C79 H79 119.7
C80 C79 H79 119.7
C79 C80 C75 120.5(2)
C79 C80 H80 119.8
C75 C80 H80 119.8
C82 C81 C86 118.0(2)
C82 C81 P4 117.04(15)
C86 C81 P4 124.87(18)
C81 C82 C83 121.0(2)
C81 C82 H82 119.5
C83 C82 H82 119.5
C84 C83 C82 119.8(3)
C84 C83 H83 120.1
C82 C83 H83 120.1
C85 C84 C83 119.8(2)
C85 C84 H84 120.1
C83 C84 H84 120.1
C84 C85 C86 120.3(2)
C84 C85 H85 119.9
C86 C85 H85 119.9
C85 C86 C81 121.0(3)
C85 C86 H86 119.5
C81 C86 H86 119.5
N3 C87 C88 119.87(17)
N3 C87 C92 121.36(16)
C88 C87 C92 118.55(16)
C89 C88 C87 119.86(18)
C89 C88 C93 120.01(17)
C87 C88 C93 120.07(16)
C90 C89 C88 121.21(18)
C90 C89 H89 119.4
C88 C89 H89 119.4
C91 C90 C89 119.20(18)
C91 C90 H90 120.4
C89 C90 H90 120.4
C90 C91 C92 121.80(19)
C90 C91 H91 119.1
C92 C91 H91 119.1
C91 C92 C87 119.31(17)
C91 C92 C96 118.92(18)
C87 C92 C96 121.76(16)
C88 C93 C94 113.52(19)
C88 C93 C95 110.93(17)
C94 C93 C95 110.4(2)
C88 C93 H93 107.2
C94 C93 H93 107.2
C95 C93 H93 107.2
C93 C94 H94A 109.5
C93 C94 H94B 109.5
H94A C94 H94B 109.5
C93 C94 H94C 109.5
H94A C94 H94C 109.5
H94B C94 H94C 109.5
C93 C95 H95A 109.5
C93 C95 H95B 109.5
H95A C95 H95B 109.5
C93 C95 H95C 109.5
H95A C95 H95C 109.5
H95B C95 H95C 109.5
C92 C96 C97 111.52(17)
C92 C96 C98 112.15(16)
C97 C96 C98 109.50(18)
C92 C96 H96 107.8
C97 C96 H96 107.8
C98 C96 H96 107.8
C96 C97 H97A 109.5
C96 C97 H97B 109.5
H97A C97 H97B 109.5
C96 C97 H97C 109.5
H97A C97 H97C 109.5
H97B C97 H97C 109.5
C96 C98 H98A 109.5
C96 C98 H98B 109.5
H98A C98 H98B 109.5
C96 C98 H98C 109.5
H98A C98 H98C 109.5
H98B C98 H98C 109.5
C104 C99 N4 121.25(17)
C104 C99 C100 118.41(17)
N4 C99 C100 120.09(17)
C101 C100 C99 119.5(2)
C101 C100 C105 118.27(19)
C99 C100 C105 122.21(17)
C102 C101 C100 121.9(2)
C102 C101 H101 119.0
C100 C101 H101 119.0
C101 C102 C103 118.79(19)
C101 C102 H102 120.6
C103 C102 H102 120.6
C102 C103 C104 121.8(2)
C102 C103 H103 119.1
C104 C103 H103 119.1
C103 C104 C99 119.61(19)
C103 C104 C108 118.57(19)
C99 C104 C108 121.81(16)
C100 C105 C106 112.79(18)
C100 C105 C107 110.94(18)
C106 C105 C107 109.87(18)
C100 C105 H105 107.7
C106 C105 H105 107.7
C107 C105 H105 107.7
C105 C106 H10A 109.5
C105 C106 H10B 109.5
H10A C106 H10B 109.5
C105 C106 H10C 109.5
H10A C106 H10C 109.5
H10B C106 H10C 109.5
C105 C107 H10D 109.5
C105 C107 H10E 109.5
H10D C107 H10E 109.5
C105 C107 H10F 109.5
H10D C107 H10F 109.5
H10E C107 H10F 109.5
C104 C108 C110 112.17(17)
C104 C108 C109 111.70(18)
C110 C108 C109 109.45(19)
C104 C108 H108 107.8
C110 C108 H108 107.8
C109 C108 H108 107.8
C108 C109 H10G 109.5
C108 C109 H10H 109.5
H10G C109 H10H 109.5
C108 C109 H10I 109.5
H10G C109 H10I 109.5
H10H C109 H10I 109.5
C108 C110 H11A 109.5
C108 C110 H11B 109.5
H11A C110 H11B 109.5
C108 C110 H11C 109.5
H11A C110 H11C 109.5
H11B C110 H11C 109.5
O4 C111 C112 106.37(16)
O4 C111 H11D 110.5
C112 C111 H11D 110.5
O4 C111 H11E 110.5
C112 C111 H11E 110.5
H11D C111 H11E 108.6
C113 C112 C111 105.41(18)
C113 C112 H11F 110.7
C111 C112 H11F 110.7
C113 C112 H11G 110.7
C111 C112 H11G 110.7
H11F C112 H11G 108.8
C112 C113 C114 103.44(19)
C112 C113 H11H 111.1
C114 C113 H11H 111.1
C112 C113 H11I 111.1
C114 C113 H11I 111.1
H11H C113 H11I 109.0
O4 C114 C113 103.48(16)
O4 C114 H11J 111.1
C113 C114 H11J 111.1
O4 C114 H11K 111.1
C113 C114 H11K 111.1
H11J C114 H11K 109.0
O5 C115 C116 106.9(2)
O5 C115 H11L 110.3
C116 C115 H11L 110.3
O5 C115 H11M 110.3
C116 C115 H11M 110.3
H11L C115 H11M 108.6
C117 C116 C115 102.7(3)
C117 C116 H11N 111.2
C115 C116 H11N 111.2
C117 C116 H11O 111.2
C115 C116 H11O 111.2
H11N C116 H11O 109.1
C116 C117 C118 105.1(2)
C116 C117 H11P 110.7
C118 C117 H11P 110.7
C116 C117 H11Q 110.7
C118 C117 H11Q 110.7
H11P C117 H11Q 108.8
O5 C118 C117 105.2(2)
O5 C118 H11R 110.7
C117 C118 H11R 110.7
O5 C118 H11S 110.7
C117 C118 H11S 110.7
H11R C118 H11S 108.8
O6 C119 C120 106.0(2)
O6 C119 H11T 110.5
C120 C119 H11T 110.5
O6 C119 H11U 110.5
C120 C119 H11U 110.5
H11T C119 H11U 108.7
C121 C120 C119 104.3(2)
C121 C120 H12A 110.9
C119 C120 H12A 110.9
C121 C120 H12B 110.9
C119 C120 H12B 110.9
H12A C120 H12B 108.9
C122 C121 C120 104.7(3)
C122 C121 H12C 110.8
C120 C121 H12C 110.8
C122 C121 H12D 110.8
C120 C121 H12D 110.8
H12C C121 H12D 108.9
O6 C122 C121 103.7(2)
O6 C122 H12E 111.0
C121 C122 H12E 111.0
O6 C122 H12F 111.0
C121 C122 H12F 111.0
H12E C122 H12F 109.0

loop_
_geom_bond_atom_site_label_1
_geom_bond_atom_site_label_2
_geom_bond_distance
P1 N1 1.6221(16)
P1 C1 1.661(2)
P1 C2 1.8449(19)
P1 C8 1.847(2)
P1 Li1 3.057(3)
O1 C50 1.451(2)
O1 C53 1.451(2)
O1 Li1 1.962(4)
N1 C26 1.408(2)
N1 Li1 1.915(3)
C1 P2 1.6609(18)
C1 Li2 2.050(4)
Li1 N2 1.916(4)
Li1 C38 2.740(4)
Li1 P2 3.038(4)
P2 N2 1.6145(17)
P2 C20 1.841(2)
P2 C14 1.850(2)
O2 C57 1.444(3)
O2 C54 1.447(3)
O2 Li2 1.922(4)
N2 C38 1.404(2)
C2 C7 1.393(3)
C2 C3 1.403(3)
Li2 O3 1.901(4)
P3 N3 1.6148(15)
P3 C62 1.6806(18)
P3 C69 1.8329(18)
P3 C63 1.843(2)
P3 Li3 2.917(3)
O3 C58 1.424(3)
O3 C61 1.438(3)
N3 C87 1.408(2)
N3 Li3 1.955(3)
C3 C4 1.390(3)
C3 H3 0.9500
Li3 O4 1.934(3)
Li3 N4 1.945(3)
Li3 P4 2.985(3)
P4 N4 1.6186(15)
P4 C62 1.6701(18)
P4 C75 1.842(2)
P4 C81 1.850(2)
P4 Li4 3.066(4)
O4 C111 1.439(2)
O4 C114 1.443(2)
N4 C99 1.421(2)
C4 C5 1.389(3)
C4 H4 0.9500
Li4 O5 1.918(4)
Li4 O6 1.952(4)
Li4 C62 2.060(4)
O5 C118 1.434(3)
O5 C115 1.437(3)
C5 C6 1.388(3)
C5 H5 0.9500
O6 C122 1.427(3)
O6 C119 1.432(3)
C6 C7 1.395(3)
C6 H6 0.9500
C7 H7 0.9500
C8 C13 1.397(3)
C8 C9 1.404(3)
C9 C10 1.382(3)
C9 H9 0.9500
C10 C11 1.387(3)
C10 H10 0.9500
C11 C12 1.386(3)
C11 H11 0.9500
C12 C13 1.393(3)
C12 H12 0.9500
C13 H13 0.9500
C14 C15 1.392(3)
C14 C19 1.397(4)
C15 C16 1.385(4)
C15 H15 0.9500
C16 C17 1.386(5)
C16 H16 0.9500
C17 C18 1.378(5)
C17 H17 0.9500
C18 C19 1.381(4)
C18 H18 0.9500
C19 H19 0.9500
C20 C21 1.392(3)
C20 C25 1.403(3)
C21 C22 1.393(3)
C21 H21 0.9500
C22 C23 1.388(3)
C22 H22 0.9500
C23 C24 1.376(4)
C23 H23 0.9500
C24 C25 1.392(3)
C24 H24 0.9500
C25 H25 0.9500
C26 C31 1.421(3)
C26 C27 1.422(3)
C27 C28 1.395(3)
C27 C32 1.520(3)
C28 C29 1.382(3)
C28 H28 0.9500
C29 C30 1.380(4)
C29 H29 0.9500
C30 C31 1.393(3)
C30 H30 0.9500
C31 C35 1.522(3)
C32 C34 1.525(3)
C32 C33 1.531(3)
C32 H32 1.0000
C33 H33A 0.9800
C33 H33B 0.9800
C33 H33C 0.9800
C34 H34A 0.9800
C34 H34B 0.9800
C34 H34C 0.9800
C35 C36 1.530(3)
C35 C37 1.533(3)
C35 H35 1.0000
C36 H36A 0.9800
C36 H36B 0.9800
C36 H36C 0.9800
C37 H37A 0.9800
C37 H37B 0.9800
C37 H37C 0.9800
C38 C39 1.414(3)
C38 C43 1.415(3)
C39 C40 1.395(3)
C39 C44 1.520(3)
C40 C41 1.378(4)
C40 H40 0.9500
C41 C42 1.381(4)
C41 H41 0.9500
C42 C43 1.396(3)
C42 H42 0.9500
C43 C47 1.512(3)
C44 C45 1.526(3)
C44 C46 1.527(4)
C44 H44 1.0000
C45 H45A 0.9800
C45 H45B 0.9800
C45 H45C 0.9800
C46 H46A 0.9800
C46 H46B 0.9800
C46 H46C 0.9800
C47 C48 1.509(4)
C47 C49 1.532(3)
C47 H47 1.0000
C48 H48A 0.9800
C48 H48B 0.9800
C48 H48C 0.9800
C49 H49A 0.9800
C49 H49B 0.9800
C49 H49C 0.9800
C50 C51 1.516(3)
C50 H50A 0.9900
C50 H50B 0.9900
C51 C52 1.536(3)
C51 H51A 0.9900
C51 H51B 0.9900
C52 C53 1.496(3)
C52 H52A 0.9900
C52 H52B 0.9900
C53 H53A 0.9900
C53 H53B 0.9900
C54 C55 1.526(3)
C54 H54A 0.9900
C54 H54B 0.9900
C55 C56 1.511(4)
C55 H55A 0.9900
C55 H55B 0.9900
C56 C57 1.499(4)
C56 H56A 0.9900
C56 H56B 0.9900
C57 H57A 0.9900
C57 H57B 0.9900
C58 C59 1.504(5)
C58 H58A 0.9900
C58 H58B 0.9900
C59 C60 1.517(6)
C59 H59A 0.9900
C59 H59B 0.9900
C60 C61 1.482(5)
C60 H60A 0.9900
C60 H60B 0.9900
C61 H61A 0.9900
C61 H61B 0.9900
C63 C68 1.396(3)
C63 C64 1.400(3)
C64 C65 1.387(3)
C64 H64 0.9500
C65 C66 1.389(3)
C65 H65 0.9500
C66 C67 1.385(3)
C66 H66 0.9500
C67 C68 1.390(3)
C67 H67 0.9500
C68 H68 0.9500
C69 C74 1.390(3)
C69 C70 1.397(3)
C70 C71 1.390(3)
C70 H70 0.9500
C71 C72 1.387(3)
C71 H71 0.9500
C72 C73 1.387(3)
C72 H72 0.9500
C73 C74 1.393(3)
C73 H73 0.9500
C74 H74 0.9500
C75 C76 1.389(3)
C75 C80 1.401(3)
C76 C77 1.390(3)
C76 H76 0.9500
C77 C78 1.387(3)
C77 H77 0.9500
C78 C79 1.376(4)
C78 H78 0.9500
C79 C80 1.391(3)
C79 H79 0.9500
C80 H80 0.9500
C81 C82 1.391(3)
C81 C86 1.400(3)
C82 C83 1.398(3)
C82 H82 0.9500
C83 C84 1.392(4)
C83 H83 0.9500
C84 C85 1.377(4)
C84 H84 0.9500
C85 C86 1.391(3)
C85 H85 0.9500
C86 H86 0.9500
C87 C88 1.419(2)
C87 C92 1.422(3)
C88 C89 1.395(3)
C88 C93 1.514(3)
C89 C90 1.390(3)
C89 H89 0.9500
C90 C91 1.379(3)
C90 H90 0.9500
C91 C92 1.398(3)
C91 H91 0.9500
C92 C96 1.521(3)
C93 C94 1.529(3)
C93 C95 1.538(3)
C93 H93 1.0000
C94 H94A 0.9800
C94 H94B 0.9800
C94 H94C 0.9800
C95 H95A 0.9800
C95 H95B 0.9800
C95 H95C 0.9800
C96 C97 1.530(3)
C96 C98 1.535(3)
C96 H96 1.0000
C97 H97A 0.9800
C97 H97B 0.9800
C97 H97C 0.9800
C98 H98A 0.9800
C98 H98B 0.9800
C98 H98C 0.9800
C99 C104 1.414(3)
C99 C100 1.422(3)
C100 C101 1.393(3)
C100 C105 1.516(3)
C101 C102 1.379(3)
C101 H101 0.9500
C102 C103 1.381(3)
C102 H102 0.9500
C103 C104 1.396(3)
C103 H103 0.9500
C104 C108 1.522(3)
C105 C106 1.533(3)
C105 C107 1.541(3)
C105 H105 1.0000
C106 H10A 0.9800
C106 H10B 0.9800
C106 H10C 0.9800
C107 H10D 0.9800
C107 H10E 0.9800
C107 H10F 0.9800
C108 C110 1.524(3)
C108 C109 1.530(3)
C108 H108 1.0000
C109 H10G 0.9800
C109 H10H 0.9800
C109 H10I 0.9800
C110 H11A 0.9800
C110 H11B 0.9800
C110 H11C 0.9800
C111 C112 1.509(3)
C111 H11D 0.9900
C111 H11E 0.9900
C112 C113 1.490(3)
C112 H11F 0.9900
C112 H11G 0.9900
C113 C114 1.500(3)
C113 H11H 0.9900
C113 H11I 0.9900
C114 H11J 0.9900
C114 H11K 0.9900
C115 C116 1.517(4)
C115 H11L 0.9900
C115 H11M 0.9900
C116 C117 1.466(5)
C116 H11N 0.9900
C116 H11O 0.9900
C117 C118 1.515(5)
C117 H11P 0.9900
C117 H11Q 0.9900
C118 H11R 0.9900
C118 H11S 0.9900
C119 C120 1.515(4)
C119 H11T 0.9900
C119 H11U 0.9900
C120 C121 1.512(4)
C120 H12A 0.9900
C120 H12B 0.9900
C121 C122 1.511(5)
C121 H12C 0.9900
C121 H12D 0.9900
C122 H12E 0.9900
C122 H12F 0.9900

loop_
_platon_squeeze_void_nr
_platon_squeeze_void_average_x
_platon_squeeze_void_average_y
_platon_squeeze_void_average_z
_platon_squeeze_void_volume
_platon_squeeze_void_count_electrons
1 0.000 0.000 0.000 181.6 17.2
2 0.038 -0.007 0.294 34.6 2.9
3 -0.038 0.007 0.706 34.7 2.2
4 0.123 0.500 0.000 889.0 74.1
